data_8107579
loop_
_publ_author_name
'Hong, Dong-Feng'
'Ye, Jia-Qi'
'Guo, Wen-Bo'

_publ_section_title
;
 Crystal structure of (\m 2-1-(4,4&#x2032;-bipyridine-\k
 2N:N&#x2032;)-bis[diaqua-(4-iodopyridine-2,6-dicarboxylato-\k
 3O,N,O&#x2032;)--cobalt(II)], C24H20Co2I2N4O12
;
_journal_issue 5
_journal_name_full 'Zeitschrift f\"ur Kristallographie - New Crystal Structures'
_journal_page_first 845
_journal_page_last 847
_journal_paper_doi 10.1515/ncrs-2023-0229
_journal_volume 238
_journal_year 2023
_chemical_formula_moiety 'C24 H20 Co2 I2 N4 O12'
_chemical_formula_sum 'C24 H20 Co2 I2 N4 O12'
_chemical_formula_weight 928.10
_space_group_crystal_system monoclinic
_space_group_IT_number 14
_space_group_name_Hall '-P 2ybc'
_space_group_name_H-M_alt 'P 1 21/c 1'
_atom_sites_solution_hydrogens mixed
_atom_sites_solution_primary dual
_cell_angle_alpha 90
_cell_angle_beta 92.388(2)
_cell_angle_gamma 90
_cell_formula_units_Z 2
_cell_length_a 10.5649(3)
_cell_length_b 18.6071(6)
_cell_length_c 7.4403(2)
_cell_measurement_reflns_used 7166
_cell_measurement_temperature 293(2)
_cell_measurement_theta_max 28.6240
_cell_measurement_theta_min 3.9390
_cell_volume 1461.36(7)
_computing_cell_refinement 'CrysAlisPro 1.171.41.121a (Rigaku OD, 2021)'
_computing_data_collection 'CrysAlisPro 1.171.41.121a (Rigaku OD, 2021)'
_computing_data_reduction 'CrysAlisPro 1.171.41.121a (Rigaku OD, 2021)'
_computing_molecular_graphics 'Olex2 1.5 (Dolomanov et al., 2009)'
_computing_publication_material 'Olex2 1.5 (Dolomanov et al., 2009)'
_computing_structure_refinement 'SHELXL 2014/7 (Sheldrick, 2015)'
_computing_structure_solution 'SHELXT  (Sheldrick, 2015)'
_diffrn_ambient_temperature 293(2)
_diffrn_detector 'CCD plate'
_diffrn_detector_area_resol_mean 8.0584
_diffrn_detector_type EosS2
_diffrn_measured_fraction_theta_full 0.997
_diffrn_measured_fraction_theta_max 0.886
_diffrn_measurement_details
;
List of Runs (angles in degrees, time in seconds):

  # Type    Start    End  Width  t~exp~   \w     \q     \k     \f   Frames
--------------------------------------------------------------------------
  1  \w    -37.00  -3.00   1.00   15.00    --  -15.84 -77.00 -90.00   34
  2  \w    -83.00   1.00   1.00   15.00    --  -15.84 -57.00  60.00   84
  3  \w    -75.00 -18.00   1.00   15.00    --  -15.84 134.00-120.70   57
  4  \w    -33.00   9.00   1.00   15.00    --  -15.84 -77.00 -30.00   42
  5  \w    -42.00 -16.00   1.00   15.00    --  -15.84  77.00-150.00   26
  6  \w     -4.00  42.00   1.00   15.00    --  -15.84  77.00-150.00   46
  7  \w     -1.00  85.00   1.00   15.00    --   17.09  38.00 -90.00   86
  8  \w    -49.00  26.00   1.00   15.00    --   17.09   0.00  60.00   75
;
_diffrn_measurement_device 'four-circle diffractometer'
_diffrn_measurement_device_type 'SuperNova, Single source at offset/far, EosS2'
_diffrn_measurement_method '\w scans'
_diffrn_orient_matrix_type 'CrysAlisPro convention (1999,Acta A55,543-557)'
_diffrn_orient_matrix_UB_11 0.0646554000
_diffrn_orient_matrix_UB_12 -0.0045650000
_diffrn_orient_matrix_UB_13 -0.0194098000
_diffrn_orient_matrix_UB_21 -0.0006330000
_diffrn_orient_matrix_UB_22 0.0336558000
_diffrn_orient_matrix_UB_23 -0.0448612000
_diffrn_orient_matrix_UB_31 0.0182253000
_diffrn_orient_matrix_UB_32 0.0173426000
_diffrn_orient_matrix_UB_33 0.0819278000
_diffrn_radiation_monochromator mirror
_diffrn_radiation_probe x-ray
_diffrn_radiation_type 'Mo K\a'
_diffrn_radiation_wavelength 0.71073
_diffrn_reflns_av_R_equivalents 0.0280
_diffrn_reflns_av_unetI/netI 0.0252
_diffrn_reflns_Laue_measured_fraction_full 0.997
_diffrn_reflns_Laue_measured_fraction_max 0.886
_diffrn_reflns_limit_h_max 14
_diffrn_reflns_limit_h_min -14
_diffrn_reflns_limit_k_max 25
_diffrn_reflns_limit_k_min -23
_diffrn_reflns_limit_l_max 10
_diffrn_reflns_limit_l_min -10
_diffrn_reflns_number 14552
_diffrn_reflns_point_group_measured_fraction_full 0.997
_diffrn_reflns_point_group_measured_fraction_max 0.886
_diffrn_reflns_theta_full 25.242
_diffrn_reflns_theta_max 29.317
_diffrn_reflns_theta_min 3.463
_diffrn_source 'micro-focus sealed X-ray tube'
_diffrn_source_type 'SuperNova (Mo) X-ray Source'
_exptl_absorpt_coefficient_mu 3.317
_exptl_absorpt_correction_T_max 1.00000
_exptl_absorpt_correction_T_min 0.73237
_exptl_absorpt_correction_type multi-scan
_exptl_absorpt_process_details
;
CrysAlisPro 1.171.41.121a (Rigaku Oxford Diffraction, 2021)
Empirical absorption correction using spherical harmonics,
implemented in SCALE3 ABSPACK scaling algorithm.
;
_exptl_crystal_colour pink
_exptl_crystal_colour_primary pink
_exptl_crystal_density_diffrn 2.109
_exptl_crystal_description block
_exptl_crystal_F_000 896
_exptl_crystal_size_max 0.38
_exptl_crystal_size_mid 0.34
_exptl_crystal_size_min 0.31
_refine_diff_density_max 0.667
_refine_diff_density_min -1.149
_refine_diff_density_rms 0.105
_refine_ls_extinction_coef .
_refine_ls_extinction_method none
_refine_ls_goodness_of_fit_ref 1.065
_refine_ls_hydrogen_treatment constr
_refine_ls_matrix_type full
_refine_ls_number_parameters 201
_refine_ls_number_reflns 3553
_refine_ls_number_restraints 0
_refine_ls_restrained_S_all 1.065
_refine_ls_R_factor_all 0.0392
_refine_ls_R_factor_gt 0.0318
_refine_ls_shift/su_max 0.002
_refine_ls_shift/su_mean 0.000
_refine_ls_structure_factor_coef Fsqd
_refine_ls_weighting_details 'w=1/[\s^2^(Fo^2^)+(0.0323P)^2^+2.0382P] where P=(Fo^2^+2Fc^2^)/3'
_refine_ls_weighting_scheme calc
_refine_ls_wR_factor_gt 0.0740
_refine_ls_wR_factor_ref 0.0781
_reflns_Friedel_coverage 0.000
_reflns_Friedel_fraction_full .
_reflns_Friedel_fraction_max .
_reflns_number_gt 3082
_reflns_number_total 3553
_reflns_threshold_expression 'I > 2\s(I)'
_cod_data_source_file suppl_j_ncrs-2023-0229_suppl_001.cif
_cod_data_source_block 1
_cod_database_code 8107579
_shelx_space_group_comment
;
The symmetry employed for this shelxl refinement is uniquely defined
by the following loop, which should always be used as a source of
symmetry information in preference to the above space-group names.
They are only intended as comments.
;
_shelx_estimated_absorpt_t_max 0.426
_shelx_estimated_absorpt_t_min 0.365
_reflns_odcompleteness_completeness 99.26
_reflns_odcompleteness_iscentric 1
_reflns_odcompleteness_theta 26.32
_olex2_refinement_description
;
1. Fixed Uiso
 At 1.2 times of:
  All C(H) groups
 At 1.5 times of:
  All O(H,H) groups
2.a Rotating group:
 O5(H5A,H5B), O6(H6A,H6B)
2.b Aromatic/amide H refined with riding coordinates:
 C2(H2), C5(H5), C8(H8), C9(H9), C11(H11), C12(H12)
;
_olex2_submission_special_instructions 'No special instructions were received'
_oxdiff_exptl_absorpt_empirical_details
;
Empirical correction (ABSPACK) includes:
- Absorption correction using spherical harmonics
- Frame scaling
;
_oxdiff_exptl_absorpt_empirical_full_max 1.381
_oxdiff_exptl_absorpt_empirical_full_min 0.740

loop_
_space_group_symop_operation_xyz
'x, y, z'
'-x, y+1/2, -z+1/2'
'-x, -y, -z'
'x, -y-1/2, z-1/2'

loop_
_atom_site_label
_atom_site_type_symbol
_atom_site_fract_x
_atom_site_fract_y
_atom_site_fract_z
_atom_site_U_iso_or_equiv
_atom_site_adp_type
_atom_site_occupancy
_atom_site_site_symmetry_order
_atom_site_calc_flag
_atom_site_refinement_flags_posn
_atom_site_refinement_flags_adp
_atom_site_refinement_flags_occupancy
_atom_site_disorder_assembly
_atom_site_disorder_group
C1 C 0.8974(3) 0.66011(18) 0.1352(4) 0.0263(6) Uani 1 1 d . . . . .
C2 C 0.8284(3) 0.71729(16) 0.2020(4) 0.0254(6) Uani 1 1 d . . . . .
H2 H 0.8629 0.7632 0.2099 0.030 Uiso 1 1 calc R U . . .
C3 C 0.7073(3) 0.70372(15) 0.2560(3) 0.0196(5) Uani 1 1 d . . . . .
C4 C 0.7222(3) 0.58350(15) 0.1812(4) 0.0216(6) Uani 1 1 d . . . . .
C5 C 0.8440(3) 0.59220(17) 0.1246(4) 0.0255(6) Uani 1 1 d . . . . .
H5 H 0.8891 0.5535 0.0806 0.031 Uiso 1 1 calc R U . . .
C6 C 0.6494(3) 0.51313(16) 0.1732(4) 0.0243(6) Uani 1 1 d . . . . .
C7 C 0.6190(3) 0.76062(15) 0.3258(3) 0.0216(6) Uani 1 1 d . . . . .
C8 C 0.2174(3) 0.6099(2) 0.4951(5) 0.0380(8) Uani 1 1 d . . . . .
H8 H 0.2438 0.6533 0.5457 0.046 Uiso 1 1 calc R U . . .
C9 C 0.1036(3) 0.5818(2) 0.5444(5) 0.0402(8) Uani 1 1 d . . . . .
H9 H 0.0550 0.6065 0.6254 0.048 Uiso 1 1 calc R U . . .
C10 C 0.0607(3) 0.51671(18) 0.4741(4) 0.0266(6) Uani 1 1 d . . . . .
C11 C 0.1394(3) 0.4836(2) 0.3535(4) 0.0370(8) Uani 1 1 d . . . . .
H11 H 0.1163 0.4396 0.3027 0.044 Uiso 1 1 calc R U . . .
C12 C 0.2510(3) 0.51562(19) 0.3093(4) 0.0342(7) Uani 1 1 d . . . . .
H12 H 0.3007 0.4926 0.2267 0.041 Uiso 1 1 calc R U . . .
Co1 Co 0.47380(4) 0.62091(2) 0.31724(5) 0.02159(10) Uani 1 1 d . . . . .
I1 I 1.08046(2) 0.67667(2) 0.05026(3) 0.04317(10) Uani 1 1 d . . . . .
N1 N 0.6569(2) 0.63819(13) 0.2456(3) 0.0204(5) Uani 1 1 d . . . . .
N2 N 0.2919(2) 0.57805(15) 0.3784(3) 0.0283(6) Uani 1 1 d . . . . .
O1 O 0.5140(2) 0.73736(11) 0.3782(3) 0.0279(5) Uani 1 1 d . . . . .
O2 O 0.6562(2) 0.82359(11) 0.3242(3) 0.0320(5) Uani 1 1 d . . . . .
O3 O 0.5379(2) 0.51612(11) 0.2317(3) 0.0291(5) Uani 1 1 d . . . . .
O4 O 0.7024(2) 0.45975(12) 0.1143(3) 0.0350(5) Uani 1 1 d . . . . .
O5 O 0.5185(3) 0.60233(14) 0.5821(3) 0.0434(6) Uani 1 1 d . . . . .
H5A H 0.5995 0.6042 0.6023 0.065 Uiso 1 1 d R U . . .
H5B H 0.4996 0.5587 0.6093 0.065 Uiso 1 1 d R U . . .
O6 O 0.3950(2) 0.65407(12) 0.0689(3) 0.0268(4) Uani 1 1 d . . . . .
H6A H 0.3841 0.6176 -0.0052 0.040 Uiso 1 1 d R U . . .
H6B H 0.4478 0.6817 0.0124 0.040 Uiso 1 1 d R U . . .

loop_
_atom_site_aniso_label
_atom_site_aniso_U_11
_atom_site_aniso_U_22
_atom_site_aniso_U_33
_atom_site_aniso_U_23
_atom_site_aniso_U_13
_atom_site_aniso_U_12
C1 0.0151(13) 0.0360(17) 0.0280(14) 0.0042(12) 0.0025(11) -0.0024(12)
C2 0.0226(14) 0.0225(15) 0.0311(14) 0.0017(12) 0.0018(12) -0.0056(12)
C3 0.0190(13) 0.0179(13) 0.0219(12) -0.0004(10) 0.0006(10) -0.0009(11)
C4 0.0215(14) 0.0195(14) 0.0238(13) 0.0010(11) 0.0006(11) 0.0004(11)
C5 0.0203(14) 0.0265(15) 0.0300(14) 0.0000(12) 0.0045(11) 0.0049(12)
C6 0.0266(15) 0.0203(14) 0.0260(13) 0.0009(11) 0.0018(11) -0.0022(12)
C7 0.0252(14) 0.0201(14) 0.0193(12) 0.0004(10) -0.0013(11) 0.0036(11)
C8 0.0262(17) 0.039(2) 0.0494(19) -0.0067(16) 0.0114(15) -0.0085(15)
C9 0.0259(17) 0.047(2) 0.048(2) -0.0112(17) 0.0162(15) -0.0071(15)
C10 0.0181(14) 0.0368(17) 0.0252(13) 0.0054(12) 0.0035(11) -0.0025(13)
C11 0.0320(17) 0.0409(19) 0.0391(17) -0.0084(15) 0.0143(14) -0.0134(15)
C12 0.0261(16) 0.0424(19) 0.0352(16) -0.0028(15) 0.0149(13) -0.0061(14)
Co1 0.01745(19) 0.0215(2) 0.02615(19) 0.00255(15) 0.00537(15) -0.00305(15)
I1 0.02215(13) 0.05530(18) 0.05294(16) 0.00417(11) 0.01230(10) -0.00307(10)
N1 0.0170(11) 0.0198(12) 0.0247(11) 0.0011(9) 0.0028(9) -0.0005(9)
N2 0.0192(12) 0.0379(15) 0.0280(12) 0.0070(11) 0.0054(10) -0.0036(11)
O1 0.0264(11) 0.0246(11) 0.0334(11) -0.0036(9) 0.0094(9) 0.0043(9)
O2 0.0377(13) 0.0197(11) 0.0380(12) -0.0012(9) -0.0077(10) 0.0002(9)
O3 0.0271(11) 0.0197(10) 0.0410(11) 0.0010(9) 0.0091(9) -0.0044(9)
O4 0.0343(13) 0.0230(11) 0.0479(13) -0.0074(10) 0.0051(10) 0.0013(10)
O5 0.0588(17) 0.0379(14) 0.0324(11) 0.0110(10) -0.0084(11) -0.0247(12)
O6 0.0274(11) 0.0255(11) 0.0278(10) 0.0026(8) 0.0023(9) -0.0085(9)

loop_
_atom_type_symbol
_atom_type_description
_atom_type_scat_dispersion_real
_atom_type_scat_dispersion_imag
_atom_type_scat_source
C C 0.0033 0.0016 'International Tables Vol C Tables 4.2.6.8 and 6.1.1.4'
H H 0.0000 0.0000 'International Tables Vol C Tables 4.2.6.8 and 6.1.1.4'
Co Co 0.3494 0.9721 'International Tables Vol C Tables 4.2.6.8 and 6.1.1.4'
I I -0.4742 1.8119 'International Tables Vol C Tables 4.2.6.8 and 6.1.1.4'
N N 0.0061 0.0033 'International Tables Vol C Tables 4.2.6.8 and 6.1.1.4'
O O 0.0106 0.0060 'International Tables Vol C Tables 4.2.6.8 and 6.1.1.4'

loop_
_geom_angle_atom_site_label_1
_geom_angle_atom_site_label_2
_geom_angle_atom_site_label_3
_geom_angle
_geom_angle_site_symmetry_1
_geom_angle_site_symmetry_3
C2 C1 I1 120.1(2) . .
C5 C1 C2 120.0(3) . .
C5 C1 I1 119.9(2) . .
C1 C2 H2 121.0 . .
C3 C2 C1 118.0(3) . .
C3 C2 H2 121.0 . .
C2 C3 C7 124.3(3) . .
N1 C3 C2 121.6(3) . .
N1 C3 C7 114.1(2) . .
C5 C4 C6 124.5(3) . .
N1 C4 C5 121.6(3) . .
N1 C4 C6 113.8(2) . .
C1 C5 H5 120.9 . .
C4 C5 C1 118.2(3) . .
C4 C5 H5 120.9 . .
O3 C6 C4 115.0(3) . .
O4 C6 C4 118.2(3) . .
O4 C6 O3 126.7(3) . .
O1 C7 C3 115.2(2) . .
O2 C7 C3 117.2(3) . .
O2 C7 O1 127.6(3) . .
C9 C8 H8 118.3 . .
N2 C8 H8 118.3 . .
N2 C8 C9 123.4(3) . .
C8 C9 H9 119.8 . .
C8 C9 C10 120.5(3) . .
C10 C9 H9 119.8 . .
C9 C10 C10 122.5(4) . 3_566
C9 C10 C11 115.8(3) . .
C11 C10 C10 121.7(4) . 3_566
C10 C11 H11 119.9 . .
C12 C11 C10 120.3(3) . .
C12 C11 H11 119.9 . .
C11 C12 H12 118.2 . .
N2 C12 C11 123.6(3) . .
N2 C12 H12 118.2 . .
N1 Co1 N2 167.05(10) . .
N1 Co1 O1 74.31(9) . .
N1 Co1 O3 75.84(9) . .
N1 Co1 O6 93.98(9) . .
N2 Co1 O1 118.56(9) . .
N2 Co1 O3 91.24(9) . .
O3 Co1 O1 150.02(8) . .
O5 Co1 N1 95.43(10) . .
O5 Co1 N2 84.58(10) . .
O5 Co1 O1 86.22(9) . .
O5 Co1 O3 93.93(10) . .
O5 Co1 O6 166.95(11) . .
O6 Co1 N2 88.26(9) . .
O6 Co1 O1 87.64(8) . .
O6 Co1 O3 97.13(9) . .
C3 N1 Co1 120.47(19) . .
C4 N1 C3 120.6(2) . .
C4 N1 Co1 118.83(19) . .
C8 N2 C12 116.5(3) . .
C8 N2 Co1 122.0(2) . .
C12 N2 Co1 121.4(2) . .
C7 O1 Co1 115.29(18) . .
C6 O3 Co1 116.38(18) . .
Co1 O5 H5A 110.5 . .
Co1 O5 H5B 109.9 . .
H5A O5 H5B 103.6 . .
Co1 O6 H6A 111.3 . .
Co1 O6 H6B 111.0 . .
H6A O6 H6B 102.8 . .

loop_
_geom_bond_atom_site_label_1
_geom_bond_atom_site_label_2
_geom_bond_distance
_geom_bond_site_symmetry_2
C1 C2 1.393(4) .
C1 C5 1.385(4) .
C1 I1 2.082(3) .
C2 H2 0.9300 .
C2 C3 1.381(4) .
C3 C7 1.517(4) .
C3 N1 1.332(4) .
C4 C5 1.380(4) .
C4 C6 1.519(4) .
C4 N1 1.330(4) .
C5 H5 0.9300 .
C6 O3 1.273(4) .
C6 O4 1.230(4) .
C7 O1 1.267(4) .
C7 O2 1.236(3) .
C8 H8 0.9300 .
C8 C9 1.375(5) .
C8 N2 1.335(4) .
C9 H9 0.9300 .
C9 C10 1.387(5) .
C10 C10 1.490(6) 3_566
C10 C11 1.392(4) .
C11 H11 0.9300 .
C11 C12 1.373(4) .
C12 H12 0.9300 .
C12 N2 1.335(4) .
Co1 N1 2.053(2) .
Co1 N2 2.146(2) .
Co1 O1 2.251(2) .
Co1 O3 2.168(2) .
Co1 O5 2.037(2) .
Co1 O6 2.088(2) .
O5 H5A 0.8629 .
O5 H5B 0.8627 .
O6 H6A 0.8793 .
O6 H6B 0.8790 .

loop_
_geom_torsion_atom_site_label_1
_geom_torsion_atom_site_label_2
_geom_torsion_atom_site_label_3
_geom_torsion_atom_site_label_4
_geom_torsion
_geom_torsion_site_symmetry_1
_geom_torsion_site_symmetry_2
_geom_torsion_site_symmetry_3
_geom_torsion_site_symmetry_4
C1 C2 C3 C7 -177.9(2) . . . .
C1 C2 C3 N1 0.1(4) . . . .
C2 C1 C5 C4 0.2(4) . . . .
C2 C3 C7 O1 -176.3(3) . . . .
C2 C3 C7 O2 4.2(4) . . . .
C2 C3 N1 C4 -0.4(4) . . . .
C2 C3 N1 Co1 -177.4(2) . . . .
C3 C7 O1 Co1 -8.6(3) . . . .
C4 C6 O3 Co1 2.8(3) . . . .
C5 C1 C2 C3 0.0(4) . . . .
C5 C4 C6 O3 -179.9(3) . . . .
C5 C4 C6 O4 0.9(4) . . . .
C5 C4 N1 C3 0.6(4) . . . .
C5 C4 N1 Co1 177.6(2) . . . .
C6 C4 C5 C1 178.1(3) . . . .
C6 C4 N1 C3 -178.2(2) . . . .
C6 C4 N1 Co1 -1.1(3) . . . .
C7 C3 N1 C4 177.8(2) . . . .
C7 C3 N1 Co1 0.8(3) . . . .
C8 C9 C10 C10 178.8(4) . . . 3_566
C8 C9 C10 C11 -0.2(5) . . . .
C9 C8 N2 C12 -0.3(5) . . . .
C9 C8 N2 Co1 -176.4(3) . . . .
C9 C10 C11 C12 -0.7(5) . . . .
C10 C10 C11 C12 -179.6(4) 3_566 . . .
C10 C11 C12 N2 1.1(6) . . . .
C11 C12 N2 C8 -0.6(5) . . . .
C11 C12 N2 Co1 175.5(3) . . . .
I1 C1 C2 C3 179.8(2) . . . .
I1 C1 C5 C4 -179.6(2) . . . .
N1 C3 C7 O1 5.5(3) . . . .
N1 C3 C7 O2 -174.0(2) . . . .
N1 C4 C5 C1 -0.5(4) . . . .
N1 C4 C6 O3 -1.2(4) . . . .
N1 C4 C6 O4 179.6(3) . . . .
N2 C8 C9 C10 0.7(6) . . . .
O2 C7 O1 Co1 170.9(2) . . . .
O4 C6 O3 Co1 -178.1(2) . . . .
